data_7130469
loop_
_publ_author_name
'Maji, Kakoli'
'Thorve, Pradip Ramdas'
'Rai, Pramod'
'Maji, Biplab'

_publ_section_title
;
 Enantioselective C--H bond functionalization of aromatic ketones with
 1,6-enynes via photoredox/cobalt dual catalysis
;
_journal_name_full 'Chemical Communications'
_journal_paper_doi 10.1039/D2CC03595B
_journal_year 2022
_chemical_formula_moiety 'C29 H31 N O3 S'
_chemical_formula_sum 'C29 H31 N O3 S'
_chemical_formula_weight 473.61
_space_group_crystal_system triclinic
_space_group_IT_number 2
_space_group_name_Hall '-P 1'
_space_group_name_H-M_alt 'P -1'
_atom_sites_solution_hydrogens geom
_atom_sites_solution_primary dual
_audit_creation_date 2022-01-02
_audit_creation_method
;
Olex2 1.5
(compiled 2021.12.09 svn.r5202d8cf for OlexSys, GUI svn.r6439)
;
_audit_update_record
;
2022-01-02 deposited with the CCDC.	2022-07-22 downloaded from the CCDC.
;
_cell_angle_alpha 109.579(2)
_cell_angle_beta 91.015(2)
_cell_angle_gamma 93.297(2)
_cell_formula_units_Z 2
_cell_length_a 9.0088(2)
_cell_length_b 11.8283(2)
_cell_length_c 12.2176(2)
_cell_measurement_reflns_used 11277
_cell_measurement_temperature 100.01(10)
_cell_measurement_theta_max 66.5320
_cell_measurement_theta_min 3.8340
_cell_volume 1223.64(4)
_computing_cell_refinement 'CrysAlisPro 1.171.40.53 (Rigaku OD, 2019)'
_computing_data_collection 'CrysAlisPro 1.171.40.53 (Rigaku OD, 2019)'
_computing_data_reduction 'CrysAlisPro 1.171.40.53 (Rigaku OD, 2019)'
_computing_molecular_graphics 'Olex2 1.5 (Dolomanov et al., 2009)'
_computing_publication_material 'Olex2 1.5 (Dolomanov et al., 2009)'
_computing_structure_refinement 'SHELXL 2018/3 (Sheldrick, 2015)'
_computing_structure_solution 'SHELXT 2014/4 (Sheldrick, 2014)'
_diffrn_ambient_environment N~2~
_diffrn_ambient_temperature 100.01(10)
_diffrn_detector 'CCD plate'
_diffrn_detector_area_resol_mean 10.0000
_diffrn_detector_type HyPix3000
_diffrn_measured_fraction_theta_full 0.9863
_diffrn_measured_fraction_theta_max 0.9995
_diffrn_measurement_details
;
List of Runs (angles in degrees, time in seconds):

  # Type    Start    End  Width  t~exp~   \w     \q     \k     \f   Frames
#--------------------------------------------------------------------------
  1  \w    -24.00  35.00   0.50    0.20    --  -40.33  12.00 -30.00  118
  2  \w    -24.00  35.00   0.50    0.20    --  -40.33  12.00  30.00  118
  3  \w    -24.00  35.00   0.50    0.20    --  -40.33  12.00  90.00  118
  4  \w    -26.00  43.00   0.50    0.20    --   40.33 -38.00   0.00  138
  5  \w     31.00  88.00   0.50    0.20    --   40.33-121.00 -41.00  114
  6  \w     41.00  99.00   0.50    0.20    --   40.33-138.00-120.00  116
  7  \w     44.00 127.00   0.50    0.90    --   96.67-145.00 -90.00  166
  8  \w     44.00 127.00   0.50    0.90    --   96.67-145.00  60.00  166
  9  \w     48.00 109.00   0.50    0.20    --   40.33-153.00 159.00  122
 10  \w     48.00 132.00   0.50    0.90    --   96.67-153.00 159.00  168
 11  \w     31.00 111.00   0.50    0.90    --   96.67-121.00 -41.00  160
 12  \w     44.00 127.00   0.50    0.90    --   96.67-145.00-120.00  166
 13  \w     29.00  68.00   0.50    0.90    --   96.67 -59.00-150.00   78
 14  \w     30.00  57.00   0.50    0.90    --   96.67 -50.00-120.00   54
 15  \w     28.00 105.00   0.50    0.90    --   96.67 -77.00 -60.00  154
 16  \w     30.00 109.00   0.50    0.90    --   96.67-117.00 -60.00  158
 17  \w     30.00  57.00   0.50    0.90    --   96.67 -50.00  90.00   54
 18  \w     29.00  68.00   0.50    0.90    --   96.67 -59.00 120.00   78
 19  \w     29.00  68.00   0.50    0.90    --   96.67 -59.00 150.00   78
 20  \w     27.00 127.00   0.50    0.90    --   96.67 -87.00 120.00  200
 21  \w     83.00 164.00   0.50    0.90    --   96.67  33.00  60.00  162
 22  \w     97.00 163.00   0.50    0.90    --   96.67 121.00  41.00  132
 23  \w     99.00 164.00   0.50    0.90    --   96.67 117.00 150.00  130
 24  \w     81.00 164.00   0.50    0.90    --   96.67 145.00   0.00  166
 25  \w    105.00 170.00   0.50    0.90    --   96.67  96.00-150.00  130
 26  \w     99.00 164.00   0.50    0.90    --   96.67 117.00-180.00  130
 27  \w     81.00 164.00   0.50    0.90    --   96.67 145.00-120.00  166
 28  \w     75.00 164.00   0.50    0.90    --   96.67  59.00 -30.00  178
 29  \w     78.00 163.00   0.50    0.90    --   96.67  50.00  90.00  170
 30  \w     83.00 164.00   0.50    0.90    --   96.67  33.00 150.00  162
 31  \w     73.00 165.00   0.50    0.90    --   96.67  68.00   0.00  184
 32  \w     75.00 164.00   0.50    0.90    --   96.67  59.00 -60.00  178
 33  \w     75.00 164.00   0.50    0.90    --   96.67 153.00-159.00  178
 34  \w     30.00  57.00   0.50    0.90    --   96.67 -50.00 120.00   54
 35  \w     22.00 106.00   0.50    0.90    --   96.67 -96.00  60.00  168
 36  \w     29.00  68.00   0.50    0.90    --   96.67 -59.00 -30.00   78
 37  \w     27.00 127.00   0.50    0.90    --   96.67 -87.00 -60.00  200
 38  \w     29.00  68.00   0.50    0.90    --   96.67 -59.00-180.00   78
 39  \w     29.00  68.00   0.50    0.90    --   96.67 -59.00 -60.00   78
 40  \w    -20.00  73.00   0.50    0.20    --   40.33 -92.00-180.00  186
 41  \w    -43.00  26.00   0.50    0.20    --  -40.33  38.00-120.00  138
 42  \w    -47.00 -15.00   0.50    0.90    --  -82.50  42.00-120.00   64
 43  \w    -47.00 -15.00   0.50    0.90    --  -82.50  42.00  30.00   64
 44  \w    -47.00 -15.00   0.50    0.90    --  -82.50  42.00  90.00   64
 45  \w    -47.00 -15.00   0.50    0.90    --  -82.50  42.00 150.00   64
 46  \w    -85.00  -9.00   0.50    0.20    --  -40.33 121.00  41.00  152
 47  \w     10.00  43.00   0.50    0.20    --   40.33  87.00 154.83   66
 48  \w     14.00 109.00   0.50    0.20    --   40.33  77.00  90.00  190
 49  \w     17.00 108.00   0.50    0.20    --   40.33  64.00 -90.00  182
 50  \w     14.00 109.00   0.50    0.20    --   40.33  77.00  30.00  190
 51  \w     14.00 109.00   0.50    0.20    --   40.33  77.00 -30.00  190
 52  \w     11.00  43.00   0.50    0.20    --   40.33  85.00 -83.76   64
 53  \w   -106.00 -26.00   0.50    0.20    --  -40.33 153.00-159.00  160
 54  \w   -106.00 -26.00   0.50    0.90    --  -82.50 153.00-159.00  160
 55  \w   -110.00 -26.00   0.50    0.20    --  -40.33 -25.00-150.00  168
 56  \w   -109.00 -13.00   0.50    0.20    --  -40.33 -77.00-180.00  192
 57  \w   -106.00 -25.00   0.50    0.20    --  -40.33 -38.00 -60.00  162
 58  \w   -109.00 -12.00   0.50    0.20    --  -40.33 -80.00  41.50  194
 59  \w   -109.00 -53.00   0.50    0.20    --  -40.33-153.00 159.00  112
 60  \w   -109.00 -13.00   0.50    0.20    --  -40.33 -77.00 150.00  192
 61  \w   -107.00 -21.00   0.50    0.20    --  -40.33 -50.00  60.00  172
 62  \w   -109.00 -13.00   0.50    0.20    --  -40.33 -77.00 -60.00  192
 63  \w   -109.00 -13.00   0.50    0.20    --  -40.33 -77.00-150.00  192
 64  \w   -149.00 -75.00   0.50    0.90    --  -82.50-121.00 -41.00  148
 65  \w   -149.00 -63.00   0.50    0.90    --  -82.50 -50.00 -30.00  172
 66  \w   -150.00 -66.00   0.50    0.90    --  -82.50 -42.00-150.00  168
 67  \w   -148.00 -53.00   0.50    0.90    --  -82.50-153.00 159.00  190
;
_diffrn_measurement_device 'four-circle diffractometer'
_diffrn_measurement_device_type 'XtaLAB Synergy, Dualflex, HyPix3000'
_diffrn_measurement_method '\w scans'
_diffrn_orient_matrix_type 'CrysAlisPro convention (1999,Acta A55,543-557)'
_diffrn_orient_matrix_UB_11 0.0201839000
_diffrn_orient_matrix_UB_12 0.0562641000
_diffrn_orient_matrix_UB_13 0.1331789000
_diffrn_orient_matrix_UB_21 0.1194649000
_diffrn_orient_matrix_UB_22 -0.0882649000
_diffrn_orient_matrix_UB_23 -0.0005190000
_diffrn_orient_matrix_UB_31 0.1212709000
_diffrn_orient_matrix_UB_32 0.0907746000
_diffrn_orient_matrix_UB_33 -0.0142122000
_diffrn_radiation_monochromator mirror
_diffrn_radiation_probe x-ray
_diffrn_radiation_type 'Cu K\a'
_diffrn_radiation_wavelength 1.54184
_diffrn_reflns_av_R_equivalents 0.0668
_diffrn_reflns_av_unetI/netI 0.0392
_diffrn_reflns_Laue_measured_fraction_full 0.988
_diffrn_reflns_Laue_measured_fraction_max 0.988
_diffrn_reflns_limit_h_max 10
_diffrn_reflns_limit_h_min -10
_diffrn_reflns_limit_k_max 14
_diffrn_reflns_limit_k_min -14
_diffrn_reflns_limit_l_max 14
_diffrn_reflns_limit_l_min -14
_diffrn_reflns_number 20335
_diffrn_reflns_point_group_measured_fraction_full 0.988
_diffrn_reflns_point_group_measured_fraction_max 0.988
_diffrn_reflns_theta_full 66.583
_diffrn_reflns_theta_max 66.583
_diffrn_reflns_theta_min 3.843
_diffrn_source 'micro-focus sealed X-ray tube'
_diffrn_source_type 'PhotonJet (Cu) X-ray Source'
_exptl_absorpt_coefficient_mu 1.419
_exptl_absorpt_correction_T_max 1.00000
_exptl_absorpt_correction_T_min 0.76591
_exptl_absorpt_correction_type multi-scan
_exptl_absorpt_process_details
;
CrysAlisPro 1.171.40.53 (Rigaku Oxford Diffraction, 2019)
Empirical absorption correction using spherical harmonics,
 implemented in SCALE3 ABSPACK scaling algorithm.
;
_exptl_crystal_colour 'clear whiteish colourless'
_exptl_crystal_colour_lustre clear
_exptl_crystal_colour_modifier whiteish
_exptl_crystal_colour_primary colourless
_exptl_crystal_density_diffrn 1.285
_exptl_crystal_description needle
_exptl_crystal_F_000 504
_exptl_crystal_size_max 0.06
_exptl_crystal_size_mid 0.01
_exptl_crystal_size_min 0.01
_refine_diff_density_max 0.510
_refine_diff_density_min -0.507
_refine_diff_density_rms 0.056
_refine_ls_extinction_method none
_refine_ls_goodness_of_fit_ref 1.093
_refine_ls_hydrogen_treatment constr
_refine_ls_matrix_type full
_refine_ls_number_parameters 311
_refine_ls_number_reflns 4263
_refine_ls_number_restraints 0
_refine_ls_restrained_S_all 1.093
_refine_ls_R_factor_all 0.0474
_refine_ls_R_factor_gt 0.0451
_refine_ls_shift/su_max 0.000
_refine_ls_shift/su_mean 0.000
_refine_ls_structure_factor_coef Fsqd
_refine_ls_weighting_details 'w=1/[\s^2^(Fo^2^)+(0.0777P)^2^+0.2989P] where P=(Fo^2^+2Fc^2^)/3'
_refine_ls_weighting_scheme calc
_refine_ls_wR_factor_gt 0.1259
_refine_ls_wR_factor_ref 0.1284
_reflns_Friedel_coverage 0.000
_reflns_number_gt 3914
_reflns_number_total 4263
_reflns_threshold_expression 'I > 2\s(I)'
_cod_data_source_file d2cc03595b2.cif
_cod_data_source_block kmckd-277_1
_cod_database_code 7130469
_shelx_shelxl_version_number 2018/3
_chemical_oxdiff_formula 'C H N S O'
_chemical_oxdiff_usercomment 100K
_shelx_space_group_comment
;
The symmetry employed for this shelxl refinement is uniquely defined
by the following loop, which should always be used as a source of
symmetry information in preference to the above space-group names.
They are only intended as comments.
;
_shelx_estimated_absorpt_t_max 0.986
_shelx_estimated_absorpt_t_min 0.920
_olex2_refinement_description
;
1. Fixed Uiso
 At 1.2 times of:
  All C(H) groups, All C(H,H) groups
 At 1.5 times of:
  All C(H,H,H) groups
2.a Ternary CH refined with riding coordinates:
 C10(H10)
2.b Secondary CH2 refined with riding coordinates:
 C11(H11a,H11b), C9(H9a,H9b), C19(H19a,H19b)
2.c Aromatic/amide H refined with riding coordinates:
 C23(H23), C25(H25), C13(H13), C21(H21), C27(H27), C7(H7), C18(H18), C4(H4),
 C17(H17), C14(H14), C5(H5), C6(H6)
2.d Idealised Me refined as rotating group:
 C29(H29a,H29b,H29c), C1(H1a,H1b,H1c), C28(H28a,H28b,H28c), C16(H16a,H16b,H16c)
;
_olex2_submission_special_instructions 'No special instructions were received'
_oxdiff_exptl_absorpt_empirical_details
;
Empirical correction (ABSPACK) includes:
- Absorption correction using spherical harmonics
- Frame scaling
;
_oxdiff_exptl_absorpt_empirical_full_max 2.146
_oxdiff_exptl_absorpt_empirical_full_min 0.638

loop_
_space_group_symop_operation_xyz
'x, y, z'
'-x, -y, -z'

loop_
_atom_site_label
_atom_site_type_symbol
_atom_site_fract_x
_atom_site_fract_y
_atom_site_fract_z
_atom_site_U_iso_or_equiv
_atom_site_adp_type
_atom_site_occupancy
_atom_site_site_symmetry_order
_atom_site_calc_flag
_atom_site_refinement_flags_posn
_atom_site_refinement_flags_adp
_atom_site_refinement_flags_occupancy
_atom_site_disorder_assembly
_atom_site_disorder_group
S1 S 0.81421(4) 0.24682(3) 0.21670(3) 0.02288(15) Uani 1 1 d . . . . .
O2 O 0.89675(13) 0.26590(10) 0.12441(10) 0.0281(3) Uani 1 1 d . . . . .
O3 O 0.86646(14) 0.16908(10) 0.27522(11) 0.0304(3) Uani 1 1 d . . . . .
O1 O 0.74612(16) 0.84135(11) 0.55247(11) 0.0360(3) Uani 1 1 d . . . . .
N1 N 0.80442(15) 0.37799(12) 0.31581(12) 0.0223(3) Uani 1 1 d . . . . .
C22 C 0.68962(18) 0.52031(14) 0.69034(14) 0.0228(3) Uani 1 1 d . . . . .
C20 C 0.73367(18) 0.51967(14) 0.48630(14) 0.0218(3) Uani 1 1 d . . . . .
C3 C 0.88944(18) 0.85515(14) 0.39453(14) 0.0242(4) Uani 1 1 d . . . . .
C23 C 0.60683(18) 0.41002(14) 0.66795(14) 0.0225(3) Uani 1 1 d . . . . .
H23 H 0.570427 0.367802 0.592705 0.027 Uiso 1 1 calc R U . . .
C25 C 0.63256(19) 0.42647(15) 0.86841(14) 0.0256(4) Uani 1 1 d . . . . .
H25 H 0.611359 0.396308 0.927995 0.031 Uiso 1 1 calc R U . . .
C12 C 0.63171(19) 0.19260(14) 0.16156(14) 0.0231(4) Uani 1 1 d . . . . .
C10 C 0.77373(18) 0.58469(14) 0.40114(14) 0.0218(3) Uani 1 1 d . . . . .
H10 H 0.697122 0.640043 0.400478 0.026 Uiso 1 1 calc R U . . .
C8 C 0.95391(18) 0.74272(14) 0.36766(14) 0.0223(4) Uani 1 1 d . . . . .
C13 C 0.58380(19) 0.19965(15) 0.05576(15) 0.0256(4) Uani 1 1 d . . . . .
H13 H 0.647455 0.232816 0.013802 0.031 Uiso 1 1 calc R U . . .
C24 C 0.57826(18) 0.36280(14) 0.75590(14) 0.0233(4) Uani 1 1 d . . . . .
C21 C 0.72123(18) 0.57484(14) 0.60038(14) 0.0239(4) Uani 1 1 d . . . . .
H21 H 0.734181 0.658329 0.626305 0.029 Uiso 1 1 calc R U . . .
C11 C 0.77032(19) 0.48331(14) 0.28270(14) 0.0228(4) Uani 1 1 d . . . . .
H11A H 0.673130 0.471576 0.243605 0.027 Uiso 1 1 calc R U . . .
H11B H 0.844883 0.499776 0.232737 0.027 Uiso 1 1 calc R U . . .
C27 C 0.74419(19) 0.58063(15) 0.80377(15) 0.0250(4) Uani 1 1 d . . . . .
H27 H 0.799506 0.653600 0.819996 0.030 Uiso 1 1 calc R U . . .
C9 C 0.92703(18) 0.65553(14) 0.43316(14) 0.0227(4) Uani 1 1 d . . . . .
H9A H 0.933302 0.699774 0.515995 0.027 Uiso 1 1 calc R U . . .
H9B H 1.004561 0.599202 0.416168 0.027 Uiso 1 1 calc R U . . .
C7 C 1.04759(19) 0.70979(15) 0.27460(14) 0.0255(4) Uani 1 1 d . . . . .
H7 H 1.090486 0.636351 0.255964 0.031 Uiso 1 1 calc R U . . .
C15 C 0.34172(19) 0.10902(14) 0.07474(15) 0.0259(4) Uani 1 1 d . . . . .
C18 C 0.5351(2) 0.14394(15) 0.22511(15) 0.0266(4) Uani 1 1 d . . . . .
H18 H 0.567443 0.138294 0.295694 0.032 Uiso 1 1 calc R U . . .
C2 C 0.78465(19) 0.89989(15) 0.49137(15) 0.0270(4) Uani 1 1 d . . . . .
C19 C 0.72062(18) 0.38628(14) 0.42113(14) 0.0217(3) Uani 1 1 d . . . . .
H19A H 0.765538 0.342032 0.465656 0.026 Uiso 1 1 calc R U . . .
H19B H 0.617570 0.356623 0.401444 0.026 Uiso 1 1 calc R U . . .
C4 C 0.9249(2) 0.92852(16) 0.32809(16) 0.0289(4) Uani 1 1 d . . . . .
H4 H 0.884252 1.002841 0.346338 0.035 Uiso 1 1 calc R U . . .
C17 C 0.3915(2) 0.10433(15) 0.18245(15) 0.0274(4) Uani 1 1 d . . . . .
H17 H 0.326745 0.074028 0.225889 0.033 Uiso 1 1 calc R U . . .
C14 C 0.4405(2) 0.15700(15) 0.01287(15) 0.0275(4) Uani 1 1 d . . . . .
H14 H 0.409532 0.160503 -0.058878 0.033 Uiso 1 1 calc R U . . .
C5 C 1.0188(2) 0.89318(17) 0.23598(16) 0.0318(4) Uani 1 1 d . . . . .
H5 H 1.040843 0.943296 0.193029 0.038 Uiso 1 1 calc R U . . .
C26 C 0.71842(19) 0.53497(15) 0.89342(14) 0.0259(4) Uani 1 1 d . . . . .
C29 C 0.4896(2) 0.24363(15) 0.72994(15) 0.0279(4) Uani 1 1 d . . . . .
H29A H 0.393403 0.257116 0.762579 0.042 Uiso 1 1 calc R U . . .
H29B H 0.541162 0.193537 0.763449 0.042 Uiso 1 1 calc R U . . .
H29C H 0.478084 0.204578 0.647308 0.042 Uiso 1 1 calc R U . . .
C6 C 1.0793(2) 0.78300(17) 0.20841(16) 0.0305(4) Uani 1 1 d . . . . .
H6 H 1.141147 0.757785 0.145825 0.037 Uiso 1 1 calc R U . . .
C1 C 0.7216(2) 1.02009(16) 0.51190(18) 0.0356(4) Uani 1 1 d . . . . .
H1A H 0.653870 1.035300 0.574195 0.053 Uiso 1 1 calc R U . . .
H1B H 0.669750 1.019669 0.442441 0.053 Uiso 1 1 calc R U . . .
H1C H 0.801103 1.081980 0.532175 0.053 Uiso 1 1 calc R U . . .
C28 C 0.7856(2) 0.59822(17) 1.01380(15) 0.0348(4) Uani 1 1 d . . . . .
H28A H 0.716336 0.591089 1.070319 0.052 Uiso 1 1 calc R U . . .
H28B H 0.807745 0.681679 1.024453 0.052 Uiso 1 1 calc R U . . .
H28C H 0.875560 0.562201 1.023363 0.052 Uiso 1 1 calc R U . . .
C16 C 0.1862(2) 0.06485(17) 0.02835(17) 0.0325(4) Uani 1 1 d . . . . .
H16A H 0.166543 -0.015641 0.028743 0.049 Uiso 1 1 calc R U . . .
H16B H 0.175522 0.065482 -0.049754 0.049 Uiso 1 1 calc R U . . .
H16C H 0.117027 0.116416 0.076351 0.049 Uiso 1 1 calc R U . . .

loop_
_atom_site_aniso_label
_atom_site_aniso_U_11
_atom_site_aniso_U_22
_atom_site_aniso_U_33
_atom_site_aniso_U_23
_atom_site_aniso_U_13
_atom_site_aniso_U_12
S1 0.0292(2) 0.0169(2) 0.0235(2) 0.00851(17) 0.00361(17) -0.00169(16)
O2 0.0318(6) 0.0252(6) 0.0261(6) 0.0073(5) 0.0085(5) -0.0035(5)
O3 0.0406(7) 0.0187(6) 0.0340(7) 0.0121(5) -0.0017(5) 0.0012(5)
O1 0.0506(8) 0.0279(7) 0.0314(7) 0.0122(6) 0.0138(6) 0.0014(6)
N1 0.0313(7) 0.0170(7) 0.0214(7) 0.0108(6) 0.0043(6) -0.0027(5)
C22 0.0274(8) 0.0217(8) 0.0216(8) 0.0103(7) 0.0064(6) 0.0002(6)
C20 0.0263(8) 0.0191(8) 0.0229(8) 0.0118(7) 0.0028(6) -0.0037(6)
C3 0.0276(8) 0.0214(8) 0.0251(8) 0.0112(7) 0.0002(7) -0.0056(6)
C23 0.0268(8) 0.0224(8) 0.0200(8) 0.0098(7) 0.0043(6) -0.0021(6)
C25 0.0329(9) 0.0255(8) 0.0234(9) 0.0147(7) 0.0073(7) 0.0015(7)
C12 0.0318(9) 0.0157(7) 0.0217(8) 0.0070(6) 0.0039(7) -0.0029(6)
C10 0.0284(8) 0.0191(8) 0.0216(8) 0.0121(7) 0.0041(6) -0.0015(6)
C8 0.0269(8) 0.0198(8) 0.0220(8) 0.0106(7) -0.0003(6) -0.0061(6)
C13 0.0337(9) 0.0226(8) 0.0242(8) 0.0129(7) 0.0078(7) -0.0006(7)
C24 0.0259(8) 0.0222(8) 0.0246(8) 0.0116(7) 0.0067(6) 0.0001(6)
C21 0.0306(9) 0.0188(8) 0.0245(9) 0.0109(7) 0.0045(7) -0.0033(6)
C11 0.0327(9) 0.0178(8) 0.0215(8) 0.0120(7) 0.0035(6) -0.0022(6)
C27 0.0321(9) 0.0195(8) 0.0244(8) 0.0090(7) 0.0061(7) -0.0020(6)
C9 0.0299(9) 0.0183(8) 0.0229(8) 0.0115(7) 0.0033(6) -0.0022(6)
C7 0.0296(9) 0.0232(8) 0.0252(8) 0.0108(7) 0.0025(7) -0.0032(6)
C15 0.0326(9) 0.0189(8) 0.0265(9) 0.0081(7) 0.0060(7) -0.0005(6)
C18 0.0388(10) 0.0216(8) 0.0209(8) 0.0106(7) 0.0032(7) -0.0060(7)
C2 0.0310(9) 0.0216(8) 0.0269(9) 0.0073(7) 0.0000(7) -0.0056(7)
C19 0.0306(8) 0.0185(8) 0.0189(8) 0.0109(6) 0.0042(6) -0.0035(6)
C4 0.0339(9) 0.0231(8) 0.0347(10) 0.0174(8) 0.0000(7) -0.0034(7)
C17 0.0364(10) 0.0218(8) 0.0245(9) 0.0094(7) 0.0091(7) -0.0058(7)
C14 0.0348(9) 0.0283(9) 0.0233(9) 0.0139(7) 0.0037(7) 0.0005(7)
C5 0.0349(10) 0.0357(10) 0.0341(10) 0.0261(8) -0.0006(8) -0.0096(8)
C26 0.0342(9) 0.0235(8) 0.0216(8) 0.0092(7) 0.0051(7) 0.0021(7)
C29 0.0351(9) 0.0252(9) 0.0275(9) 0.0151(7) 0.0057(7) -0.0038(7)
C6 0.0312(9) 0.0377(10) 0.0261(9) 0.0167(8) 0.0046(7) -0.0073(7)
C1 0.0362(10) 0.0256(9) 0.0443(11) 0.0111(8) 0.0027(8) 0.0001(7)
C28 0.0493(11) 0.0313(10) 0.0235(9) 0.0097(8) 0.0010(8) -0.0025(8)
C16 0.0331(10) 0.0303(9) 0.0350(10) 0.0126(8) 0.0038(8) -0.0025(7)

loop_
_atom_type_symbol
_atom_type_description
_atom_type_scat_dispersion_real
_atom_type_scat_dispersion_imag
_atom_type_scat_source
C C 0.0181 0.0091 'International Tables Vol C Tables 4.2.6.8 and 6.1.1.4'
H H 0.0000 0.0000 'International Tables Vol C Tables 4.2.6.8 and 6.1.1.4'
N N 0.0311 0.0180 'International Tables Vol C Tables 4.2.6.8 and 6.1.1.4'
O O 0.0492 0.0322 'International Tables Vol C Tables 4.2.6.8 and 6.1.1.4'
S S 0.3331 0.5567 'International Tables Vol C Tables 4.2.6.8 and 6.1.1.4'

loop_
_geom_angle_atom_site_label_1
_geom_angle_atom_site_label_2
_geom_angle_atom_site_label_3
_geom_angle
_geom_angle_site_symmetry_1
_geom_angle_site_symmetry_3
_geom_angle_publ_flag
O2 S1 O3 120.12(8) . . ?
O2 S1 N1 106.68(7) . . ?
O2 S1 C12 107.81(7) . . ?
O3 S1 N1 106.36(7) . . ?
O3 S1 C12 107.53(7) . . ?
N1 S1 C12 107.81(8) . . ?
C11 N1 S1 120.35(11) . . ?
C11 N1 C19 106.80(12) . . ?
C19 N1 S1 118.65(10) . . ?
C23 C22 C21 123.37(14) . . ?
C27 C22 C23 117.91(14) . . ?
C27 C22 C21 118.72(14) . . ?
C21 C20 C10 124.05(14) . . ?
C21 C20 C19 127.28(14) . . ?
C19 C20 C10 108.58(13) . . ?
C8 C3 C2 123.09(14) . . ?
C4 C3 C8 118.94(16) . . ?
C4 C3 C2 117.97(16) . . ?
C22 C23 H23 119.3 . . ?
C24 C23 C22 121.34(15) . . ?
C24 C23 H23 119.3 . . ?
C24 C25 H25 119.4 . . ?
C24 C25 C26 121.14(15) . . ?
C26 C25 H25 119.4 . . ?
C13 C12 S1 119.82(12) . . ?
C13 C12 C18 120.06(15) . . ?
C18 C12 S1 120.12(13) . . ?
C20 C10 H10 109.5 . . ?
C20 C10 C11 103.88(12) . . ?
C20 C10 C9 111.72(13) . . ?
C11 C10 H10 109.5 . . ?
C11 C10 C9 112.70(13) . . ?
C9 C10 H10 109.5 . . ?
C3 C8 C9 124.48(15) . . ?
C7 C8 C3 117.98(14) . . ?
C7 C8 C9 117.54(15) . . ?
C12 C13 H13 120.2 . . ?
C14 C13 C12 119.60(15) . . ?
C14 C13 H13 120.2 . . ?
C23 C24 C25 119.12(15) . . ?
C23 C24 C29 120.55(15) . . ?
C25 C24 C29 120.33(14) . . ?
C22 C21 H21 115.9 . . ?
C20 C21 C22 128.28(15) . . ?
C20 C21 H21 115.9 . . ?
N1 C11 C10 102.30(12) . . ?
N1 C11 H11A 111.3 . . ?
N1 C11 H11B 111.3 . . ?
C10 C11 H11A 111.3 . . ?
C10 C11 H11B 111.3 . . ?
H11A C11 H11B 109.2 . . ?
C22 C27 H27 119.0 . . ?
C26 C27 C22 122.00(15) . . ?
C26 C27 H27 119.0 . . ?
C10 C9 H9A 109.1 . . ?
C10 C9 H9B 109.1 . . ?
C8 C9 C10 112.59(13) . . ?
C8 C9 H9A 109.1 . . ?
C8 C9 H9B 109.1 . . ?
H9A C9 H9B 107.8 . . ?
C8 C7 H7 118.9 . . ?
C8 C7 C6 122.20(17) . . ?
C6 C7 H7 118.9 . . ?
C17 C15 C16 120.90(15) . . ?
C14 C15 C17 118.04(16) . . ?
C14 C15 C16 121.05(16) . . ?
C12 C18 H18 120.2 . . ?
C17 C18 C12 119.65(16) . . ?
C17 C18 H18 120.2 . . ?
O1 C2 C3 122.40(16) . . ?
O1 C2 C1 118.77(17) . . ?
C3 C2 C1 118.81(15) . . ?
N1 C19 C20 101.89(12) . . ?
N1 C19 H19A 111.4 . . ?
N1 C19 H19B 111.4 . . ?
C20 C19 H19A 111.4 . . ?
C20 C19 H19B 111.4 . . ?
H19A C19 H19B 109.3 . . ?
C3 C4 H4 119.2 . . ?
C5 C4 C3 121.67(17) . . ?
C5 C4 H4 119.2 . . ?
C15 C17 H17 119.4 . . ?
C18 C17 C15 121.11(15) . . ?
C18 C17 H17 119.4 . . ?
C13 C14 C15 121.51(16) . . ?
C13 C14 H14 119.2 . . ?
C15 C14 H14 119.2 . . ?
C4 C5 H5 120.3 . . ?
C6 C5 C4 119.46(16) . . ?
C6 C5 H5 120.3 . . ?
C25 C26 C28 120.46(15) . . ?
C27 C26 C25 118.44(15) . . ?
C27 C26 C28 121.06(15) . . ?
C24 C29 H29A 109.5 . . ?
C24 C29 H29B 109.5 . . ?
C24 C29 H29C 109.5 . . ?
H29A C29 H29B 109.5 . . ?
H29A C29 H29C 109.5 . . ?
H29B C29 H29C 109.5 . . ?
C7 C6 H6 120.1 . . ?
C5 C6 C7 119.72(17) . . ?
C5 C6 H6 120.1 . . ?
C2 C1 H1A 109.5 . . ?
C2 C1 H1B 109.5 . . ?
C2 C1 H1C 109.5 . . ?
H1A C1 H1B 109.5 . . ?
H1A C1 H1C 109.5 . . ?
H1B C1 H1C 109.5 . . ?
C26 C28 H28A 109.5 . . ?
C26 C28 H28B 109.5 . . ?
C26 C28 H28C 109.5 . . ?
H28A C28 H28B 109.5 . . ?
H28A C28 H28C 109.5 . . ?
H28B C28 H28C 109.5 . . ?
C15 C16 H16A 109.5 . . ?
C15 C16 H16B 109.5 . . ?
C15 C16 H16C 109.5 . . ?
H16A C16 H16B 109.5 . . ?
H16A C16 H16C 109.5 . . ?
H16B C16 H16C 109.5 . . ?

loop_
_geom_bond_atom_site_label_1
_geom_bond_atom_site_label_2
_geom_bond_distance
_geom_bond_site_symmetry_2
_geom_bond_publ_flag
S1 O2 1.4340(12) . ?
S1 O3 1.4342(12) . ?
S1 N1 1.6254(14) . ?
S1 C12 1.7657(17) . ?
O1 C2 1.219(2) . ?
N1 C11 1.4789(19) . ?
N1 C19 1.4811(19) . ?
C22 C23 1.405(2) . ?
C22 C21 1.473(2) . ?
C22 C27 1.394(2) . ?
C20 C10 1.524(2) . ?
C20 C21 1.336(2) . ?
C20 C19 1.507(2) . ?
C3 C8 1.420(2) . ?
C3 C2 1.500(2) . ?
C3 C4 1.401(2) . ?
C23 H23 0.9300 . ?
C23 C24 1.389(2) . ?
C25 H25 0.9300 . ?
C25 C24 1.391(2) . ?
C25 C26 1.398(2) . ?
C12 C13 1.386(2) . ?
C12 C18 1.399(2) . ?
C10 H10 0.9800 . ?
C10 C11 1.538(2) . ?
C10 C9 1.546(2) . ?
C8 C9 1.515(2) . ?
C8 C7 1.390(2) . ?
C13 H13 0.9300 . ?
C13 C14 1.386(3) . ?
C24 C29 1.512(2) . ?
C21 H21 0.9300 . ?
C11 H11A 0.9700 . ?
C11 H11B 0.9700 . ?
C27 H27 0.9300 . ?
C27 C26 1.392(2) . ?
C9 H9A 0.9700 . ?
C9 H9B 0.9700 . ?
C7 H7 0.9300 . ?
C7 C6 1.391(2) . ?
C15 C17 1.403(2) . ?
C15 C14 1.392(2) . ?
C15 C16 1.498(3) . ?
C18 H18 0.9300 . ?
C18 C17 1.381(3) . ?
C2 C1 1.505(2) . ?
C19 H19A 0.9700 . ?
C19 H19B 0.9700 . ?
C4 H4 0.9300 . ?
C4 C5 1.384(3) . ?
C17 H17 0.9300 . ?
C14 H14 0.9300 . ?
C5 H5 0.9300 . ?
C5 C6 1.380(3) . ?
C26 C28 1.506(2) . ?
C29 H29A 0.9600 . ?
C29 H29B 0.9600 . ?
C29 H29C 0.9600 . ?
C6 H6 0.9300 . ?
C1 H1A 0.9600 . ?
C1 H1B 0.9600 . ?
C1 H1C 0.9600 . ?
C28 H28A 0.9600 . ?
C28 H28B 0.9600 . ?
C28 H28C 0.9600 . ?
C16 H16A 0.9600 . ?
C16 H16B 0.9600 . ?
C16 H16C 0.9600 . ?

loop_
_geom_torsion_atom_site_label_1
_geom_torsion_atom_site_label_2
_geom_torsion_atom_site_label_3
_geom_torsion_atom_site_label_4
_geom_torsion
_geom_torsion_site_symmetry_1
_geom_torsion_site_symmetry_2
_geom_torsion_site_symmetry_3
_geom_torsion_site_symmetry_4
_geom_torsion_publ_flag
S1 N1 C11 C10 -179.59(11) . . . . ?
S1 N1 C19 C20 -177.98(11) . . . . ?
S1 C12 C13 C14 -179.99(13) . . . . ?
S1 C12 C18 C17 178.51(13) . . . . ?
O2 S1 N1 C11 43.69(14) . . . . ?
O2 S1 N1 C19 178.23(12) . . . . ?
O2 S1 C12 C13 -13.33(16) . . . . ?
O2 S1 C12 C18 167.42(13) . . . . ?
O3 S1 N1 C11 173.03(12) . . . . ?
O3 S1 N1 C19 -52.43(14) . . . . ?
O3 S1 C12 C13 -144.19(14) . . . . ?
O3 S1 C12 C18 36.56(16) . . . . ?
N1 S1 C12 C13 101.49(14) . . . . ?
N1 S1 C12 C18 -77.75(15) . . . . ?
C22 C23 C24 C25 0.2(3) . . . . ?
C22 C23 C24 C29 -179.67(15) . . . . ?
C22 C27 C26 C25 -1.3(3) . . . . ?
C22 C27 C26 C28 176.56(17) . . . . ?
C20 C10 C11 N1 -26.88(15) . . . . ?
C20 C10 C9 C8 -166.95(14) . . . . ?
C3 C8 C9 C10 76.7(2) . . . . ?
C3 C8 C7 C6 0.1(2) . . . . ?
C3 C4 C5 C6 0.0(3) . . . . ?
C23 C22 C21 C20 -28.4(3) . . . . ?
C23 C22 C27 C26 -0.2(3) . . . . ?
C12 S1 N1 C11 -71.88(13) . . . . ?
C12 S1 N1 C19 62.66(13) . . . . ?
C12 C13 C14 C15 1.3(3) . . . . ?
C12 C18 C17 C15 1.7(3) . . . . ?
C10 C20 C21 C22 -177.12(15) . . . . ?
C10 C20 C19 N1 19.59(16) . . . . ?
C8 C3 C2 O1 -1.2(3) . . . . ?
C8 C3 C2 C1 -179.54(15) . . . . ?
C8 C3 C4 C5 1.2(3) . . . . ?
C8 C7 C6 C5 1.1(3) . . . . ?
C13 C12 C18 C17 -0.7(3) . . . . ?
C24 C25 C26 C27 2.3(3) . . . . ?
C24 C25 C26 C28 -175.55(17) . . . . ?
C21 C22 C23 C24 -179.19(16) . . . . ?
C21 C22 C27 C26 179.76(16) . . . . ?
C21 C20 C10 C11 -178.80(16) . . . . ?
C21 C20 C10 C9 59.4(2) . . . . ?
C21 C20 C19 N1 -156.97(16) . . . . ?
C11 N1 C19 C20 -37.95(15) . . . . ?
C11 C10 C9 C8 76.53(17) . . . . ?
C27 C22 C23 C24 0.8(2) . . . . ?
C27 C22 C21 C20 151.57(18) . . . . ?
C9 C10 C11 N1 94.22(14) . . . . ?
C9 C8 C7 C6 179.77(15) . . . . ?
C7 C8 C9 C10 -102.98(17) . . . . ?
C18 C12 C13 C14 -0.7(3) . . . . ?
C2 C3 C8 C9 -0.7(3) . . . . ?
C2 C3 C8 C7 178.93(15) . . . . ?
C2 C3 C4 C5 -178.95(16) . . . . ?
C19 N1 C11 C10 41.20(15) . . . . ?
C19 C20 C10 C11 4.50(17) . . . . ?
C19 C20 C10 C9 -117.26(15) . . . . ?
C19 C20 C21 C22 -1.1(3) . . . . ?
C4 C3 C8 C9 179.15(15) . . . . ?
C4 C3 C8 C7 -1.2(2) . . . . ?
C4 C3 C2 O1 178.96(16) . . . . ?
C4 C3 C2 C1 0.6(2) . . . . ?
C4 C5 C6 C7 -1.1(3) . . . . ?
C17 C15 C14 C13 -0.3(3) . . . . ?
C14 C15 C17 C18 -1.2(3) . . . . ?
C26 C25 C24 C23 -1.8(3) . . . . ?
C26 C25 C24 C29 178.08(16) . . . . ?
C16 C15 C17 C18 179.42(16) . . . . ?
C16 C15 C14 C13 179.07(16) . . . . ?
